data_7061227
loop_
_publ_author_name
'Costa, Let\'icia D.'
'Guieu, Samuel'
'Faustino, Maria do Amparo F.'
'Tom\'e, Augusto C.'

_publ_section_title
;
 Straightforward synthesis of thiazolo[5,4-c]isoquinolines from
 dithiooxamide and 2-halobenzaldehydes
;
_journal_issue 8
_journal_name_full 'New Journal of Chemistry'
_journal_page_first 3602
_journal_page_last 3615
_journal_paper_doi 10.1039/D1NJ05536D
_journal_volume 46
_journal_year 2022
_chemical_formula_moiety 'C16 H6 F4 N2 S2'
_chemical_formula_sum 'C16 H6 F4 N2 S2'
_chemical_formula_weight 366.35
_chemical_name_systematic
;
2,5-bis(2,6-difluorophenyl)thiazolo[5,4-d]thiazole
;
_space_group_crystal_system triclinic
_space_group_IT_number 2
_space_group_name_Hall '-P 1'
_space_group_name_H-M_alt 'P -1'
_atom_sites_solution_hydrogens geom
_atom_sites_solution_primary direct
_atom_sites_solution_secondary difmap
_audit_creation_method SHELXL-2014
_audit_update_record
;
2021-07-29 deposited with the CCDC.	2022-01-20 downloaded from the CCDC.
;
_cell_angle_alpha 83.534(2)
_cell_angle_beta 83.375(3)
_cell_angle_gamma 84.296(3)
_cell_formula_units_Z 2
_cell_length_a 3.8831(2)
_cell_length_b 11.9865(7)
_cell_length_c 15.5339(9)
_cell_measurement_reflns_used 9860
_cell_measurement_temperature 100(2)
_cell_measurement_theta_max 30.57
_cell_measurement_theta_min 2.65
_cell_volume 710.89(7)
_computing_cell_refinement 'Bruker SMART'
_computing_data_collection 'Bruker SMART'
_computing_data_reduction 'Bruker SAINT'
_computing_molecular_graphics 'PLATON (Spek, 2009)'
_computing_publication_material 'SHELXL-2014 (Sheldrick, 2014)'
_computing_structure_refinement 'SHELXL-2014 (Sheldrick, 2014)'
_computing_structure_solution 'SHELXL-2014 (Sheldrick, 2014)'
_diffrn_ambient_temperature 100(2)
_diffrn_measured_fraction_theta_full 0.999
_diffrn_measured_fraction_theta_max 0.998
_diffrn_measurement_device_type ccd
_diffrn_measurement_method 'omega and phi scans'
_diffrn_radiation_type MoK\a
_diffrn_radiation_wavelength 0.71073
_diffrn_reflns_av_R_equivalents 0.0385
_diffrn_reflns_av_unetI/netI 0.0197
_diffrn_reflns_Laue_measured_fraction_full 0.999
_diffrn_reflns_Laue_measured_fraction_max 0.998
_diffrn_reflns_limit_h_max 5
_diffrn_reflns_limit_h_min -5
_diffrn_reflns_limit_k_max 17
_diffrn_reflns_limit_k_min -17
_diffrn_reflns_limit_l_max 22
_diffrn_reflns_limit_l_min -22
_diffrn_reflns_number 27838
_diffrn_reflns_point_group_measured_fraction_full 0.999
_diffrn_reflns_point_group_measured_fraction_max 0.998
_diffrn_reflns_theta_full 25.242
_diffrn_reflns_theta_max 30.591
_diffrn_reflns_theta_min 1.716
_diffrn_source 'fine-focus sealed tube'
_exptl_absorpt_coefficient_mu 0.421
_exptl_absorpt_correction_type multi-scan
_exptl_absorpt_process_details '(SADABS; Bruker, 2008)'
_exptl_crystal_colour yellow
_exptl_crystal_density_diffrn 1.711
_exptl_crystal_description needle
_exptl_crystal_F_000 368
_exptl_crystal_recrystallization_method 'Re-crystallisation from solvent'
_exptl_crystal_size_max 0.800
_exptl_crystal_size_mid 0.250
_exptl_crystal_size_min 0.200
_exptl_transmission_factor_max 0.7461
_exptl_transmission_factor_min 0.6406
_refine_diff_density_max 0.432
_refine_diff_density_min -0.274
_refine_diff_density_rms 0.056
_refine_ls_extinction_method none
_refine_ls_goodness_of_fit_ref 1.056
_refine_ls_hydrogen_treatment constr
_refine_ls_matrix_type full
_refine_ls_number_parameters 217
_refine_ls_number_reflns 4382
_refine_ls_number_restraints 0
_refine_ls_restrained_S_all 1.056
_refine_ls_R_factor_all 0.0302
_refine_ls_R_factor_gt 0.0279
_refine_ls_shift/su_max 0.001
_refine_ls_shift/su_mean 0.000
_refine_ls_structure_factor_coef Fsqd
_refine_ls_weighting_details 'w=1/[\s^2^(Fo^2^)+(0.0424P)^2^+0.2350P] where P=(Fo^2^+2Fc^2^)/3'
_refine_ls_weighting_scheme calc
_refine_ls_wR_factor_gt 0.0787
_refine_ls_wR_factor_ref 0.0806
_reflns_Friedel_coverage 0.000
_reflns_number_gt 4064
_reflns_number_total 4382
_reflns_threshold_expression 'I > 2\s(I)'
_cod_data_source_file d1nj05536d2.cif
_cod_data_source_block shelx_CCDC8
_cod_depositor_comments 'Adding full bibliography for 7061219--7061230.cif.'
_cod_database_code 7061227
_shelx_space_group_comment
;
The symmetry employed for this shelxl refinement is uniquely defined
by the following loop, which should always be used as a source of
symmetry information in preference to the above space-group names.
They are only intended as comments.
;
_shelx_estimated_absorpt_t_min 0.729
_shelx_estimated_absorpt_t_max 0.921
_shelxl_version_number 2014-3

loop_
_space_group_symop_operation_xyz
'x, y, z'
'-x, -y, -z'

loop_
_atom_site_label
_atom_site_type_symbol
_atom_site_fract_x
_atom_site_fract_y
_atom_site_fract_z
_atom_site_U_iso_or_equiv
_atom_site_adp_type
_atom_site_occupancy
_atom_site_site_symmetry_order
_atom_site_calc_flag
_atom_site_refinement_flags_posn
_atom_site_refinement_flags_adp
_atom_site_refinement_flags_occupancy
_atom_site_disorder_assembly
_atom_site_disorder_group
S1B S 0.18228(7) 0.15322(2) 0.45499(2) 0.01952(7) Uani 1 1 d . . . . .
F1B F 0.3260(2) 0.35202(6) 0.49399(5) 0.03237(16) Uani 1 1 d . . . . .
F2B F -0.3069(2) 0.17157(6) 0.74046(4) 0.02937(15) Uani 1 1 d . . . . .
N1B N 0.1110(2) -0.05853(7) 0.39826(5) 0.01961(16) Uani 1 1 d . . . . .
C01B C 0.0750(2) 0.01667(8) 0.45876(6) 0.01750(17) Uani 1 1 d . . . . .
C02B C 0.0130(2) 0.15324(8) 0.56579(6) 0.01736(17) Uani 1 1 d . . . . .
C03B C 0.0147(3) 0.25260(8) 0.61316(6) 0.01860(18) Uani 1 1 d . . . . .
C08B C -0.1391(3) 0.25871(9) 0.69928(7) 0.02103(19) Uani 1 1 d . . . . .
C04B C 0.1702(3) 0.35040(9) 0.57702(7) 0.02243(19) Uani 1 1 d . . . . .
C05B C 0.1817(3) 0.44465(9) 0.61966(8) 0.0271(2) Uani 1 1 d . . . . .
H05B H 0.2914 0.5083 0.5913 0.033 Uiso 1 1 calc R U . . .
C06B C 0.0294(3) 0.44420(10) 0.70473(8) 0.0277(2) Uani 1 1 d . . . . .
H06B H 0.0358 0.5078 0.7357 0.033 Uiso 1 1 calc R U . . .
C07B C -0.1325(3) 0.35116(10) 0.74478(7) 0.0255(2) Uani 1 1 d . . . . .
H07B H -0.2382 0.3508 0.8031 0.031 Uiso 1 1 calc R U . . .
S1A S 0.19264(7) 0.34849(2) 0.95575(2) 0.01983(7) Uani 1 1 d . . . . .
F1A F 0.5051(2) 0.14354(6) 0.99356(5) 0.03824(19) Uani 1 1 d . . . . .
F2A F 0.4604(2) 0.34673(7) 1.23925(5) 0.03723(19) Uani 1 1 d . . . . .
N1A N -0.1646(2) 0.55645(7) 0.89956(5) 0.01990(16) Uani 1 1 d . . . . .
C03A C 0.4611(3) 0.25277(8) 1.11228(6) 0.01887(18) Uani 1 1 d . . . . .
C01A C -0.0061(3) 0.48309(8) 0.95944(6) 0.01792(17) Uani 1 1 d . . . . .
C02A C 0.2782(2) 0.34994(8) 1.06526(6) 0.01772(17) Uani 1 1 d . . . . .
C08A C 0.5426(3) 0.25313(9) 1.19825(7) 0.0226(2) Uani 1 1 d . . . . .
C07A C 0.7070(3) 0.16170(10) 1.24409(7) 0.0268(2) Uani 1 1 d . . . . .
H07A H 0.7558 0.1663 1.3021 0.032 Uiso 1 1 calc R U . . .
C06A C 0.8006(3) 0.06310(10) 1.20500(8) 0.0298(2) Uani 1 1 d . . . . .
H06A H 0.9116 -0.0004 1.2364 0.036 Uiso 1 1 calc R U . . .
C05A C 0.7319(4) 0.05742(10) 1.12003(9) 0.0314(2) Uani 1 1 d . . . . .
H05A H 0.7961 -0.0094 1.0923 0.038 Uiso 1 1 calc R U . . .
C04A C 0.5678(3) 0.15118(9) 1.07673(7) 0.0250(2) Uani 1 1 d . . . . .

loop_
_atom_site_aniso_label
_atom_site_aniso_U_11
_atom_site_aniso_U_22
_atom_site_aniso_U_33
_atom_site_aniso_U_23
_atom_site_aniso_U_13
_atom_site_aniso_U_12
S1B 0.02382(12) 0.02005(12) 0.01471(11) -0.00157(8) -0.00015(8) -0.00441(9)
F1B 0.0464(4) 0.0280(3) 0.0229(3) -0.0040(3) 0.0054(3) -0.0134(3)
F2B 0.0385(4) 0.0274(3) 0.0205(3) -0.0032(2) 0.0054(3) -0.0035(3)
N1B 0.0226(4) 0.0213(4) 0.0150(4) -0.0028(3) -0.0012(3) -0.0021(3)
C01B 0.0183(4) 0.0194(4) 0.0148(4) -0.0016(3) -0.0020(3) -0.0014(3)
C02B 0.0178(4) 0.0203(4) 0.0142(4) -0.0022(3) -0.0033(3) 0.0000(3)
C03B 0.0194(4) 0.0200(4) 0.0167(4) -0.0028(3) -0.0047(3) 0.0011(3)
C08B 0.0220(4) 0.0228(4) 0.0179(4) -0.0033(3) -0.0038(3) 0.0029(4)
C04B 0.0248(5) 0.0228(5) 0.0203(4) -0.0032(4) -0.0035(4) -0.0023(4)
C05B 0.0302(5) 0.0221(5) 0.0306(6) -0.0058(4) -0.0065(4) -0.0029(4)
C06B 0.0286(5) 0.0258(5) 0.0312(6) -0.0120(4) -0.0097(4) 0.0034(4)
C07B 0.0264(5) 0.0294(5) 0.0214(5) -0.0093(4) -0.0059(4) 0.0051(4)
S1A 0.02399(13) 0.02113(12) 0.01506(11) -0.00265(8) -0.00442(9) -0.00172(9)
F1A 0.0625(5) 0.0268(3) 0.0292(4) -0.0099(3) -0.0215(4) 0.0053(3)
F2A 0.0504(5) 0.0402(4) 0.0212(3) -0.0116(3) -0.0134(3) 0.0166(3)
N1A 0.0229(4) 0.0221(4) 0.0153(4) -0.0011(3) -0.0042(3) -0.0032(3)
C03A 0.0184(4) 0.0214(4) 0.0170(4) 0.0004(3) -0.0029(3) -0.0042(3)
C01A 0.0193(4) 0.0203(4) 0.0146(4) -0.0015(3) -0.0024(3) -0.0039(3)
C02A 0.0182(4) 0.0215(4) 0.0140(4) -0.0005(3) -0.0031(3) -0.0047(3)
C08A 0.0212(5) 0.0289(5) 0.0172(4) -0.0020(4) -0.0022(3) 0.0002(4)
C07A 0.0246(5) 0.0351(6) 0.0189(5) 0.0031(4) -0.0039(4) 0.0014(4)
C06A 0.0302(6) 0.0278(5) 0.0298(6) 0.0059(4) -0.0075(4) 0.0001(4)
C05A 0.0391(6) 0.0221(5) 0.0340(6) -0.0015(4) -0.0113(5) 0.0002(4)
C04A 0.0317(5) 0.0229(5) 0.0221(5) -0.0025(4) -0.0085(4) -0.0035(4)

loop_
_atom_type_symbol
_atom_type_description
_atom_type_scat_dispersion_real
_atom_type_scat_dispersion_imag
_atom_type_scat_source
C C 0.0033 0.0016 'International Tables Vol C Tables 4.2.6.8 and 6.1.1.4'
H H 0.0000 0.0000 'International Tables Vol C Tables 4.2.6.8 and 6.1.1.4'
N N 0.0061 0.0033 'International Tables Vol C Tables 4.2.6.8 and 6.1.1.4'
F F 0.0171 0.0103 'International Tables Vol C Tables 4.2.6.8 and 6.1.1.4'
S S 0.1246 0.1234 'International Tables Vol C Tables 4.2.6.8 and 6.1.1.4'

loop_
_geom_angle_atom_site_label_1
_geom_angle_atom_site_label_2
_geom_angle_atom_site_label_3
_geom_angle
_geom_angle_site_symmetry_1
_geom_angle_site_symmetry_3
_geom_angle_publ_flag
C01B S1B C02B 88.56(4) . . ?
C02B N1B C01B 108.99(8) 2_556 . ?
N1B C01B C01B 118.09(11) . 2_556 ?
N1B C01B S1B 132.75(7) . . ?
C01B C01B S1B 109.16(10) 2_556 . ?
N1B C02B C03B 123.25(9) 2_556 . ?
N1B C02B S1B 115.21(7) 2_556 . ?
C03B C02B S1B 121.54(7) . . ?
C04B C03B C08B 113.50(9) . . ?
C04B C03B C02B 123.30(9) . . ?
C08B C03B C02B 123.20(9) . . ?
F2B C08B C07B 117.18(9) . . ?
F2B C08B C03B 119.35(9) . . ?
C07B C08B C03B 123.46(10) . . ?
F1B C04B C05B 117.32(10) . . ?
F1B C04B C03B 117.61(9) . . ?
C05B C04B C03B 125.06(10) . . ?
C04B C05B C06B 118.33(11) . . ?
C04B C05B H05B 120.8 . . ?
C06B C05B H05B 120.8 . . ?
C05B C06B C07B 120.10(10) . . ?
C05B C06B H06B 120.0 . . ?
C07B C06B H06B 120.0 . . ?
C08B C07B C06B 119.54(10) . . ?
C08B C07B H07B 120.2 . . ?
C06B C07B H07B 120.2 . . ?
C01A S1A C02A 88.48(5) . . ?
C02A N1A C01A 109.11(8) 2_567 . ?
C04A C03A C08A 113.62(9) . . ?
C04A C03A C02A 123.59(9) . . ?
C08A C03A C02A 122.79(9) . . ?
N1A C01A C01A 117.95(11) . 2_567 ?
N1A C01A S1A 132.65(7) . . ?
C01A C01A S1A 109.40(10) 2_567 . ?
N1A C02A C03A 123.29(9) 2_567 . ?
N1A C02A S1A 115.06(7) 2_567 . ?
C03A C02A S1A 121.65(7) . . ?
F2A C08A C07A 116.96(10) . . ?
F2A C08A C03A 119.50(9) . . ?
C07A C08A C03A 123.54(10) . . ?
C08A C07A C06A 119.61(10) . . ?
C08A C07A H07A 120.2 . . ?
C06A C07A H07A 120.2 . . ?
C07A C06A C05A 119.86(11) . . ?
C07A C06A H06A 120.1 . . ?
C05A C06A H06A 120.1 . . ?
C04A C05A C06A 118.42(11) . . ?
C04A C05A H05A 120.8 . . ?
C06A C05A H05A 120.8 . . ?
F1A C04A C05A 117.22(10) . . ?
F1A C04A C03A 117.83(9) . . ?
C05A C04A C03A 124.94(10) . . ?

loop_
_geom_bond_atom_site_label_1
_geom_bond_atom_site_label_2
_geom_bond_distance
_geom_bond_site_symmetry_2
_geom_bond_publ_flag
S1B C01B 1.7217(10) . ?
S1B C02B 1.7702(10) . ?
F1B C04B 1.3589(13) . ?
F2B C08B 1.3466(13) . ?
N1B C02B 1.3177(13) 2_556 ?
N1B C01B 1.3604(12) . ?
C01B C01B 1.3781(18) 2_556 ?
C02B N1B 1.3177(13) 2_556 ?
C02B C03B 1.4697(13) . ?
C03B C04B 1.4028(14) . ?
C03B C08B 1.4074(14) . ?
C08B C07B 1.3837(14) . ?
C04B C05B 1.3794(15) . ?
C05B C06B 1.3837(17) . ?
C05B H05B 0.9500 . ?
C06B C07B 1.3851(17) . ?
C06B H06B 0.9500 . ?
C07B H07B 0.9500 . ?
S1A C01A 1.7219(10) . ?
S1A C02A 1.7727(10) . ?
F1A C04A 1.3567(13) . ?
F2A C08A 1.3449(13) . ?
N1A C02A 1.3176(13) 2_567 ?
N1A C01A 1.3629(12) . ?
C03A C04A 1.3993(15) . ?
C03A C08A 1.4082(14) . ?
C03A C02A 1.4690(14) . ?
C01A C01A 1.3739(18) 2_567 ?
C02A N1A 1.3176(13) 2_567 ?
C08A C07A 1.3805(15) . ?
C07A C06A 1.3867(17) . ?
C07A H07A 0.9500 . ?
C06A C05A 1.3867(18) . ?
C06A H06A 0.9500 . ?
C05A C04A 1.3812(16) . ?
C05A H05A 0.9500 . ?

loop_
_geom_torsion_atom_site_label_1
_geom_torsion_atom_site_label_2
_geom_torsion_atom_site_label_3
_geom_torsion_atom_site_label_4
_geom_torsion
_geom_torsion_site_symmetry_1
_geom_torsion_site_symmetry_2
_geom_torsion_site_symmetry_3
_geom_torsion_site_symmetry_4
_geom_torsion_publ_flag
C02B N1B C01B C01B -0.11(15) 2_556 . . 2_556 ?
C02B N1B C01B S1B 179.83(8) 2_556 . . . ?
C02B S1B C01B N1B 179.92(10) . . . . ?
C02B S1B C01B C01B -0.14(10) . . . 2_556 ?
C01B S1B C02B N1B 0.22(8) . . . 2_556 ?
C01B S1B C02B C03B 179.98(8) . . . . ?
N1B C02B C03B C04B 175.02(10) 2_556 . . . ?
S1B C02B C03B C04B -4.72(14) . . . . ?
N1B C02B C03B C08B -4.87(15) 2_556 . . . ?
S1B C02B C03B C08B 175.39(8) . . . . ?
C04B C03B C08B F2B 177.90(9) . . . . ?
C02B C03B C08B F2B -2.20(15) . . . . ?
C04B C03B C08B C07B -1.19(15) . . . . ?
C02B C03B C08B C07B 178.70(10) . . . . ?
C08B C03B C04B F1B 179.88(9) . . . . ?
C02B C03B C04B F1B -0.02(15) . . . . ?
C08B C03B C04B C05B 0.87(16) . . . . ?
C02B C03B C04B C05B -179.03(10) . . . . ?
F1B C04B C05B C06B -179.02(10) . . . . ?
C03B C04B C05B C06B -0.01(18) . . . . ?
C04B C05B C06B C07B -0.62(17) . . . . ?
F2B C08B C07B C06B -178.45(10) . . . . ?
C03B C08B C07B C06B 0.66(16) . . . . ?
C05B C06B C07B C08B 0.31(17) . . . . ?
C02A N1A C01A C01A 0.19(15) 2_567 . . 2_567 ?
C02A N1A C01A S1A 179.72(8) 2_567 . . . ?
C02A S1A C01A N1A -179.87(10) . . . . ?
C02A S1A C01A C01A -0.32(10) . . . 2_567 ?
C04A C03A C02A N1A 176.87(10) . . . 2_567 ?
C08A C03A C02A N1A -2.52(15) . . . 2_567 ?
C04A C03A C02A S1A -2.81(14) . . . . ?
C08A C03A C02A S1A 177.81(8) . . . . ?
C01A S1A C02A N1A 0.24(8) . . . 2_567 ?
C01A S1A C02A C03A 179.94(8) . . . . ?
C04A C03A C08A F2A 178.61(10) . . . . ?
C02A C03A C08A F2A -1.95(16) . . . . ?
C04A C03A C08A C07A -1.00(16) . . . . ?
C02A C03A C08A C07A 178.44(10) . . . . ?
F2A C08A C07A C06A -179.51(11) . . . . ?
C03A C08A C07A C06A 0.11(18) . . . . ?
C08A C07A C06A C05A 0.68(18) . . . . ?
C07A C06A C05A C04A -0.49(19) . . . . ?
C06A C05A C04A F1A 179.70(11) . . . . ?
C06A C05A C04A C03A -0.5(2) . . . . ?
C08A C03A C04A F1A -179.01(10) . . . . ?
C02A C03A C04A F1A 1.56(16) . . . . ?
C08A C03A C04A C05A 1.22(17) . . . . ?
C02A C03A C04A C05A -178.21(11) . . . . ?
